data_1567857
loop_
_publ_author_name
'Tilly, David P.'
'\<Zabka, Matej'
'Vitorica-Yrzebal, Inigo'
'Sparkes, Hazel Anne'
'Pridmore, Natalie E.'
'Clayden, Jonathan'

_publ_section_title
;
 Supramolecular interactions between ethylene-bridged oligoureas:
 nanorings and chains formed by cooperative positive allostery
;
_journal_name_full 'Chemical Science'
_journal_paper_doi 10.1039/D2SC04716K
_journal_year 2022
_chemical_formula_moiety 'C17 H22 F6 N4 O2'
_chemical_formula_sum 'C17 H22 F6 N4 O2'
_chemical_formula_weight 428.38
_space_group_crystal_system monoclinic
_space_group_IT_number 14
_space_group_name_Hall '-P 2yn'
_space_group_name_H-M_alt 'P 1 21/n 1'
_atom_sites_solution_hydrogens mixed
_atom_sites_solution_primary dual
_audit_creation_date 2022-10-21
_audit_creation_method
;
Olex2 1.5
(compiled 2022.04.07 svn.rca3783a0 for OlexSys, GUI svn.r6498)
;
_audit_update_record
;
2022-10-21 deposited with the CCDC.	2022-10-25 downloaded from the CCDC.
;
_cell_angle_alpha 90
_cell_angle_beta 108.437(3)
_cell_angle_gamma 90
_cell_formula_units_Z 4
_cell_length_a 11.6426(4)
_cell_length_b 11.0107(4)
_cell_length_c 16.8030(5)
_cell_measurement_reflns_used 5217
_cell_measurement_temperature 200(2)
_cell_measurement_theta_max 75.7890
_cell_measurement_theta_min 3.9680
_cell_volume 2043.47(12)
_computing_cell_refinement 'CrysAlisPro 1.171.41.102a (Rigaku OD, 2021)'
_computing_data_collection 'CrysAlisPro 1.171.41.102a (Rigaku OD, 2021)'
_computing_data_reduction 'CrysAlisPro 1.171.41.102a (Rigaku OD, 2021)'
_computing_molecular_graphics 'Olex2 1.5 (Dolomanov et al., 2009)'
_computing_publication_material 'Olex2 1.5 (Dolomanov et al., 2009)'
_computing_structure_refinement 'SHELXL 2018/3 (Sheldrick, 2015)'
_computing_structure_solution 'SHELXT  (Sheldrick, 2015)'
_diffrn_ambient_temperature 200(2)
_diffrn_detector_area_resol_mean 10.0000
_diffrn_measured_fraction_theta_full 0.993
_diffrn_measured_fraction_theta_max 0.993
_diffrn_measurement_details
;
List of Runs (angles in degrees, time in seconds):

  # Type    Start    End  Width  t~exp~   \w     \q     \k     \f   Frames
#--------------------------------------------------------------------------
  1  \w     21.00  47.00   1.00    1.00    --   46.06  20.00 150.00   26
  2  \w     84.00 133.00   1.00    1.00    --   46.06  20.00 150.00   49
  3  \w    -42.00 134.00   1.00    1.00    --   46.06  60.00 120.00  176
  4  \w    -33.00  -6.00   1.00    1.00    --   46.06  20.00 150.00   27
  5  \w     61.00  86.00   1.00    1.00    --   46.06   0.00-180.00   25
  6  \w     19.00  59.00   1.00    1.00    --  108.20  50.00-150.00   40
  7  \w     56.00 159.00   1.00    1.00    --  108.20  50.00-120.00  103
  8  \w     89.00 116.00   1.00    1.00    --  108.20  40.00-180.00   27
  9  \w     96.00 167.00   1.00    1.00    --  108.20  50.00 150.00   71
 10  \w    146.00 198.00   1.00    1.00    --  108.20  10.00  30.00   52
 11  \w     27.00  74.00   1.00    1.00    --  108.20  50.00  90.00   47
 12  \w    107.00 193.00   1.00    1.00    --  108.20  50.00  90.00   86
 13  \w     47.00  73.00   1.00    1.00    --  108.20  50.00 150.00   26
 14  \w     79.00 105.00   1.00    1.00    --  108.20  50.00-150.00   26
 15  \w     20.00  51.00   1.00    1.00    --  108.20  10.00  30.00   31
 16  \w     19.00 156.00   1.00    1.00    --  108.20  50.00 -90.00  137
 17  \w    143.00 169.00   1.00    1.00    --  108.20  50.00-150.00   26
 18  \w    138.00 165.00   1.00    1.00    --  108.20  40.00-180.00   27
 19  \w     28.00  70.00   1.00    1.00    --  108.20  40.00-180.00   42
 20  \w    129.00 166.00   1.00    1.00    --  108.20  50.00-180.00   37
 21  \w    132.00 198.00   1.00    1.00    --  108.20  20.00  30.00   66
;
_diffrn_measurement_device 'four-circle diffractometer'
_diffrn_measurement_device_type 'XtaLAB AFC11 (RINC): quarter-chi single'
_diffrn_measurement_method '\w scans'
_diffrn_radiation_type CuK\a
_diffrn_radiation_wavelength 1.54184
_diffrn_reflns_av_R_equivalents 0.0279
_diffrn_reflns_av_unetI/netI 0.0290
_diffrn_reflns_Laue_measured_fraction_full 0.993
_diffrn_reflns_Laue_measured_fraction_max 0.993
_diffrn_reflns_limit_h_max 13
_diffrn_reflns_limit_h_min -14
_diffrn_reflns_limit_k_max 13
_diffrn_reflns_limit_k_min -13
_diffrn_reflns_limit_l_max 17
_diffrn_reflns_limit_l_min -20
_diffrn_reflns_number 12890
_diffrn_reflns_point_group_measured_fraction_full 0.993
_diffrn_reflns_point_group_measured_fraction_max 0.993
_diffrn_reflns_theta_full 67.684
_diffrn_reflns_theta_max 68.249
_diffrn_reflns_theta_min 4.085
_exptl_absorpt_coefficient_mu 1.141
_exptl_absorpt_correction_T_max 1.00000
_exptl_absorpt_correction_T_min 0.88764
_exptl_absorpt_correction_type multi-scan
_exptl_absorpt_process_details
;
CrysAlisPro 1.171.41.102a (Rigaku Oxford Diffraction, 2021)
Empirical absorption correction using spherical harmonics,
implemented in SCALE3 ABSPACK scaling algorithm.
;
_exptl_crystal_colour 'clear light colourless'
_exptl_crystal_colour_lustre clear
_exptl_crystal_colour_modifier light
_exptl_crystal_colour_primary colourless
_exptl_crystal_density_diffrn 1.392
_exptl_crystal_description block
_exptl_crystal_F_000 888
_exptl_crystal_size_max 0.558
_exptl_crystal_size_mid 0.377
_exptl_crystal_size_min 0.328
_refine_diff_density_max 0.340
_refine_diff_density_min -0.276
_refine_diff_density_rms 0.034
_refine_ls_extinction_method none
_refine_ls_goodness_of_fit_ref 1.048
_refine_ls_hydrogen_treatment mixed
_refine_ls_matrix_type full
_refine_ls_number_parameters 344
_refine_ls_number_reflns 3712
_refine_ls_number_restraints 181
_refine_ls_restrained_S_all 1.275
_refine_ls_R_factor_all 0.0606
_refine_ls_R_factor_gt 0.0509
_refine_ls_shift/su_max 0.001
_refine_ls_shift/su_mean 0.000
_refine_ls_structure_factor_coef Fsqd
_refine_ls_weighting_details 'w=1/[\s^2^(Fo^2^)+(0.0628P)^2^+0.7323P] where P=(Fo^2^+2Fc^2^)/3'
_refine_ls_weighting_scheme calc
_refine_ls_wR_factor_gt 0.1300
_refine_ls_wR_factor_ref 0.1367
_reflns_Friedel_coverage 0.000
_reflns_number_gt 3124
_reflns_number_total 3712
_reflns_threshold_expression 'I > 2\s(I)'
_cod_data_source_file d2sc04716k2.cif
_cod_data_source_block s5784l_auto
_cod_original_cell_volume 2043.46(12)
_cod_database_code 1567857
_shelx_shelxl_version_number 2018/3
_shelx_space_group_comment
;
The symmetry employed for this shelxl refinement is uniquely defined
by the following loop, which should always be used as a source of
symmetry information in preference to the above space-group names.
They are only intended as comments.
;
_shelx_estimated_absorpt_t_max 0.706
_shelx_estimated_absorpt_t_min 0.568
_olex2_refinement_description
;
1. Restrained distances
 F2B-C7 \\sim F3-C7 \\sim F3A-C7 \\sim F2B-C7 \\sim F1-C7 \\sim F1A-C7 \\sim
F2B-C7 \\sim F2-C7 \\sim F2A-C7
 with sigma of 0.01
 F1-F2 \\sim F1-F3 \\sim F2-F3 \\sim F1A-F2A \\sim F1A-F3A \\sim F2A-F3A \\sim
F1B-F2B \\sim F1B-F3B \\sim F2B-
 F3B
 with sigma of 0.02
 F5-C8 \\sim F5A-C8 \\sim F6-C8 \\sim F6A-C8 \\sim F4-C8 \\sim F4A-C8
 with sigma of 0.01
 F4-F5 \\sim F4-F6 \\sim F5-F6 \\sim F4A-F5A \\sim F4A-F6A \\sim F5A-F6A
 with sigma of 0.02
 N1-H1 \\sim N2-H2 \\sim N4-H4
 with sigma of 0.01
2. Uiso/Uaniso restraints and constraints
Uanis(F2) \\sim Ueq, Uanis(F1) \\sim Ueq, Uanis(F1A) \\sim Ueq, Uanis(F2A)
\\sim Ueq, Uanis(F2B) \\sim Ueq, Uanis(F3) \\sim Ueq, Uanis(F3A) \\sim Ueq,
Uanis(F1B) \\sim Ueq, Uanis(F3B) \\sim Ueq: with sigma of 0.003 and sigma for
terminal atoms of 0.006
Uanis(F4A) \\sim Ueq, Uanis(F5) \\sim Ueq, Uanis(F5A) \\sim Ueq, Uanis(F6)
\\sim Ueq, Uanis(F6A) \\sim Ueq, Uanis(F4) \\sim Ueq: with sigma of 0.003 and
sigma for terminal atoms of 0.006
Uanis(F3) = Uanis(F3A) = Uanis(F1B)
Uanis(F4) = Uanis(F4A)
3. Others
 1*[Sof(F1A)+Sof(F2A)+Sof(F3A)]+1*[Sof(F2)+Sof(F1)+Sof(F3)]+1*[Sof(F2B)+
 Sof(F1B)+Sof(F3B)]=1 with esd of 0
 Sof(F1A)=Sof(F2A)=Sof(F3A)=FVAR(1)
 Sof(F2)=Sof(F1)=Sof(F3)=FVAR(2)
 Sof(F2B)=Sof(F1B)=Sof(F3B)=FVAR(3)
 Sof(F6)=Sof(F4)=Sof(F5)=1-FVAR(4)
 Sof(F6A)=Sof(F4A)=Sof(F5A)=FVAR(4)
4.a Ternary CH refined with riding coordinates:
 C13(H13)
4.b Secondary CH2 refined with riding coordinates:
 C11(H11A,H11B), C16(H16A,H16B), C10(H10A,H10B)
4.c Aromatic/amide H refined with riding coordinates:
 C3(H3), C5(H5), C1(H1A)
4.d Idealised Me refined as rotating group:
 C15(H15A,H15B,H15C), C14(H14A,H14B,H14C), C17(H17A,H17B,H17C)
;
_olex2_submission_special_instructions 'No special instructions were received'
_oxdiff_exptl_absorpt_empirical_details
;
Empirical correction (ABSPACK) includes:
- Absorption correction using spherical harmonics
- Frame scaling
;

loop_
_space_group_symop_operation_xyz
'x, y, z'
'-x+1/2, y+1/2, -z+1/2'
'-x, -y, -z'
'x-1/2, -y-1/2, z-1/2'

loop_
_atom_site_label
_atom_site_type_symbol
_atom_site_fract_x
_atom_site_fract_y
_atom_site_fract_z
_atom_site_U_iso_or_equiv
_atom_site_adp_type
_atom_site_occupancy
_atom_site_site_symmetry_order
_atom_site_calc_flag
_atom_site_refinement_flags_posn
_atom_site_refinement_flags_adp
_atom_site_refinement_flags_occupancy
_atom_site_disorder_assembly
_atom_site_disorder_group
F6 F 0.7122(2) 0.4898(2) 1.01523(12) 0.0962(8) Uani 0.822(4) 1 d D U P A 1
F2 F 0.2322(6) 0.7234(7) 0.6926(4) 0.0634(17) Uani 0.308(3) 1 d D U P B 1
F1 F 0.1654(5) 0.5906(7) 0.7622(7) 0.088(2) Uani 0.308(3) 1 d D U P B 1
F4 F 0.6131(2) 0.6366(3) 1.03524(13) 0.1089(10) Uani 0.822(4) 1 d D U P A 1
F5 F 0.7434(2) 0.6640(3) 0.97353(15) 0.1214(11) Uani 0.822(4) 1 d D U P A 1
F3 F 0.2454(6) 0.7579(8) 0.8196(4) 0.0885(12) Uani 0.308(3) 1 d D U P B 1
O2 O 0.22986(12) 0.29014(13) 0.27505(7) 0.0558(4) Uani 1 1 d . . . . .
O1 O 0.39900(12) 0.40629(13) 0.58645(7) 0.0535(4) Uani 1 1 d . . . . .
N1 N 0.54542(16) 0.37968(16) 0.71397(10) 0.0557(4) Uani 1 1 d D . . . .
N2 N 0.54131(15) 0.26016(15) 0.60308(9) 0.0512(4) Uani 1 1 d D . . . .
N4 N 0.26774(14) 0.37775(17) 0.40288(10) 0.0544(4) Uani 1 1 d D . . . .
N3 N 0.41875(14) 0.27491(14) 0.36878(9) 0.0472(4) Uani 1 1 d . . . . .
C15 C 0.0892(2) 0.3420(3) 0.44476(18) 0.0844(8) Uani 1 1 d . . . . .
H15A H 0.085335 0.256696 0.427399 0.127 Uiso 1 1 calc R U . . .
H15B H 0.007263 0.371559 0.438077 0.127 Uiso 1 1 calc R U . . .
H15C H 0.139023 0.349007 0.503712 0.127 Uiso 1 1 calc R U . . .
C2 C 0.37543(17) 0.60694(19) 0.79400(12) 0.0525(5) Uani 1 1 d . . . . .
C13 C 0.14452(18) 0.4170(2) 0.39093(12) 0.0580(5) Uani 1 1 d . . . . .
H13 H 0.095805 0.404953 0.330716 0.070 Uiso 1 1 calc R U . . .
C9 C 0.48871(17) 0.35218(17) 0.63131(11) 0.0467(4) Uani 1 1 d . . . . .
C3 C 0.45748(18) 0.63060(19) 0.87265(12) 0.0528(5) Uani 1 1 d . . . . .
H3 H 0.439139 0.687071 0.909635 0.063 Uiso 1 1 calc R U . . .
C12 C 0.30178(16) 0.31346(16) 0.34609(10) 0.0439(4) Uani 1 1 d . . . . .
C4 C 0.56689(17) 0.56923(18) 0.89542(11) 0.0486(4) Uani 1 1 d . . . . .
C8 C 0.65920(19) 0.5914(2) 0.97890(13) 0.0617(6) Uani 1 1 d D . . . .
C11 C 0.50348(16) 0.29842(17) 0.45205(11) 0.0458(4) Uani 1 1 d . . . . .
H11A H 0.493805 0.383511 0.467871 0.055 Uiso 1 1 calc R U . . .
H11B H 0.587188 0.288840 0.450273 0.055 Uiso 1 1 calc R U . . .
C7 C 0.2554(2) 0.6697(3) 0.76783(14) 0.0754(7) Uani 1 1 d D . . . .
C16 C 0.4597(2) 0.2007(2) 0.31134(13) 0.0606(5) Uani 1 1 d . . . . .
H16A H 0.543595 0.224387 0.315879 0.073 Uiso 1 1 calc R U . . .
H16B H 0.407941 0.217689 0.253205 0.073 Uiso 1 1 calc R U . . .
C6 C 0.51169(16) 0.46516(17) 0.76287(11) 0.0457(4) Uani 1 1 d . . . . .
C14 C 0.1454(3) 0.5504(3) 0.41137(19) 0.0895(8) Uani 1 1 d . . . . .
H14A H 0.189635 0.562949 0.470952 0.134 Uiso 1 1 calc R U . . .
H14B H 0.062001 0.579281 0.399191 0.134 Uiso 1 1 calc R U . . .
H14C H 0.185207 0.595741 0.377242 0.134 Uiso 1 1 calc R U . . .
C5 C 0.59425(16) 0.48830(18) 0.84180(11) 0.0484(4) Uani 1 1 d . . . . .
H5 H 0.670168 0.447755 0.858710 0.058 Uiso 1 1 calc R U . . .
C17 C 0.4567(3) 0.0668(2) 0.32774(16) 0.0824(8) Uani 1 1 d . . . . .
H17A H 0.490676 0.022331 0.289845 0.124 Uiso 1 1 calc R U . . .
H17B H 0.372813 0.041012 0.318044 0.124 Uiso 1 1 calc R U . . .
H17C H 0.504676 0.049610 0.386007 0.124 Uiso 1 1 calc R U . . .
C1 C 0.40093(17) 0.52587(18) 0.73918(12) 0.0501(5) Uani 1 1 d . . . . .
H1A H 0.343342 0.511551 0.685631 0.060 Uiso 1 1 calc R U . . .
C10 C 0.48505(18) 0.21381(17) 0.51885(11) 0.0481(4) Uani 1 1 d . . . . .
H10A H 0.397221 0.203089 0.509020 0.058 Uiso 1 1 calc R U . . .
H10B H 0.519772 0.133192 0.513799 0.058 Uiso 1 1 calc R U . . .
F1A F 0.1654(4) 0.5975(6) 0.7178(5) 0.0942(18) Uani 0.396(3) 1 d D U P B 2
F2A F 0.2529(7) 0.7710(7) 0.7267(7) 0.114(2) Uani 0.396(3) 1 d D U P B 2
F3A F 0.2124(5) 0.6961(7) 0.8328(3) 0.0885(12) Uani 0.396(3) 1 d D U P B 2
F2B F 0.2029(8) 0.6710(10) 0.6860(3) 0.084(2) Uani 0.296(3) 1 d D U P B 3
F1B F 0.1893(7) 0.6424(8) 0.8109(6) 0.0885(12) Uani 0.296(3) 1 d D U P B 3
F3B F 0.2851(6) 0.7983(5) 0.7876(6) 0.0876(18) Uani 0.296(3) 1 d D U P B 3
F6A F 0.6472(12) 0.5256(12) 1.0381(6) 0.119(4) Uani 0.178(4) 1 d D U P A 3
F4A F 0.6584(10) 0.7039(8) 1.0059(6) 0.1089(10) Uani 0.178(4) 1 d D U P A 3
F5A F 0.7721(6) 0.5719(12) 0.9808(6) 0.087(3) Uani 0.178(4) 1 d D U P A 3
H1 H 0.6061(16) 0.3376(18) 0.7373(13) 0.055(6) Uiso 1 1 d D . . . .
H4 H 0.3167(18) 0.387(2) 0.4509(10) 0.063(6) Uiso 1 1 d D . . . .
H2 H 0.6003(16) 0.2254(18) 0.6367(11) 0.052(6) Uiso 1 1 d D . . . .

loop_
_atom_site_aniso_label
_atom_site_aniso_U_11
_atom_site_aniso_U_22
_atom_site_aniso_U_33
_atom_site_aniso_U_23
_atom_site_aniso_U_13
_atom_site_aniso_U_12
F6 0.1072(16) 0.0985(15) 0.0526(10) -0.0145(10) -0.0176(10) 0.0239(13)
F2 0.057(3) 0.054(3) 0.066(3) 0.009(3) 0.001(2) 0.010(3)
F1 0.052(3) 0.115(4) 0.106(4) 0.009(4) 0.039(3) 0.000(3)
F4 0.0932(14) 0.162(2) 0.0614(12) -0.0513(13) 0.0101(9) 0.0205(14)
F5 0.0965(17) 0.146(2) 0.0934(15) 0.0016(16) -0.0106(12) -0.0768(17)
F3 0.0725(19) 0.101(3) 0.0981(18) -0.0197(19) 0.0351(14) 0.022(2)
O2 0.0602(8) 0.0631(9) 0.0334(6) -0.0007(6) -0.0005(6) -0.0157(7)
O1 0.0530(7) 0.0604(8) 0.0370(6) -0.0005(6) -0.0002(5) 0.0144(6)
N1 0.0555(10) 0.0617(10) 0.0384(8) -0.0069(7) -0.0017(7) 0.0205(8)
N2 0.0562(9) 0.0524(9) 0.0346(8) -0.0016(7) -0.0002(7) 0.0141(8)
N4 0.0459(9) 0.0723(11) 0.0351(8) -0.0054(8) -0.0011(7) 0.0076(8)
N3 0.0518(9) 0.0513(9) 0.0353(7) -0.0026(7) 0.0096(6) -0.0010(7)
C15 0.0629(14) 0.105(2) 0.0865(18) 0.0149(16) 0.0250(13) -0.0035(14)
C2 0.0502(11) 0.0545(11) 0.0532(11) 0.0007(9) 0.0168(9) 0.0050(9)
C13 0.0497(11) 0.0717(14) 0.0446(10) 0.0074(10) 0.0034(8) 0.0111(10)
C9 0.0486(10) 0.0490(10) 0.0358(9) 0.0013(8) 0.0037(7) 0.0050(8)
C3 0.0568(11) 0.0522(11) 0.0519(11) -0.0070(9) 0.0205(9) -0.0014(9)
C12 0.0482(10) 0.0444(10) 0.0340(8) 0.0036(7) 0.0057(7) -0.0106(8)
C4 0.0476(10) 0.0520(11) 0.0441(10) -0.0057(8) 0.0115(8) -0.0073(8)
C8 0.0554(12) 0.0732(15) 0.0524(12) -0.0160(11) 0.0114(9) -0.0054(11)
C11 0.0429(9) 0.0479(10) 0.0412(9) -0.0006(8) 0.0056(7) -0.0004(8)
C7 0.0677(15) 0.0921(19) 0.0656(15) -0.0016(14) 0.0201(13) 0.0247(14)
C16 0.0699(13) 0.0702(14) 0.0452(11) -0.0054(10) 0.0231(10) -0.0011(11)
C6 0.0466(9) 0.0463(10) 0.0400(9) -0.0008(8) 0.0076(7) 0.0027(8)
C14 0.0937(19) 0.0757(17) 0.0917(19) 0.0114(15) 0.0188(15) 0.0284(15)
C5 0.0425(9) 0.0555(11) 0.0429(9) -0.0018(8) 0.0074(7) 0.0015(8)
C17 0.118(2) 0.0661(16) 0.0632(14) -0.0173(12) 0.0281(14) 0.0064(15)
C1 0.0469(10) 0.0543(11) 0.0433(9) -0.0014(8) 0.0058(8) 0.0026(8)
C10 0.0578(11) 0.0428(10) 0.0374(9) -0.0016(8) 0.0063(8) 0.0019(8)
F1A 0.046(2) 0.127(4) 0.099(4) -0.020(3) 0.007(2) 0.016(2)
F2A 0.101(4) 0.098(4) 0.138(5) 0.024(4) 0.031(4) 0.035(3)
F3A 0.0725(19) 0.101(3) 0.0981(18) -0.0197(19) 0.0351(14) 0.022(2)
F2B 0.069(4) 0.084(5) 0.082(4) -0.002(3) 0.000(3) 0.025(4)
F1B 0.0725(19) 0.101(3) 0.0981(18) -0.0197(19) 0.0351(14) 0.022(2)
F3B 0.086(3) 0.069(3) 0.108(4) -0.002(3) 0.032(3) 0.035(3)
F6A 0.128(6) 0.122(6) 0.100(6) 0.020(5) 0.027(5) -0.027(5)
F4A 0.0932(14) 0.162(2) 0.0614(12) -0.0513(13) 0.0101(9) 0.0205(14)
F5A 0.062(4) 0.117(6) 0.075(4) -0.024(4) 0.014(3) -0.006(4)

loop_
_atom_type_symbol
_atom_type_description
_atom_type_scat_dispersion_real
_atom_type_scat_dispersion_imag
_atom_type_scat_source
C C 0.0181 0.0091 'International Tables Vol C Tables 4.2.6.8 and 6.1.1.4'
H H 0.0000 0.0000 'International Tables Vol C Tables 4.2.6.8 and 6.1.1.4'
F F 0.0727 0.0534 'International Tables Vol C Tables 4.2.6.8 and 6.1.1.4'
N N 0.0311 0.0180 'International Tables Vol C Tables 4.2.6.8 and 6.1.1.4'
O O 0.0492 0.0322 'International Tables Vol C Tables 4.2.6.8 and 6.1.1.4'

loop_
_geom_angle_atom_site_label_1
_geom_angle_atom_site_label_2
_geom_angle_atom_site_label_3
_geom_angle
_geom_angle_site_symmetry_1
_geom_angle_site_symmetry_3
_geom_angle_publ_flag
C9 N1 C6 127.98(16) . . ?
C9 N1 H1 114.8(15) . . ?
C6 N1 H1 117.2(15) . . ?
C9 N2 C10 119.56(15) . . ?
C9 N2 H2 118.5(15) . . ?
C10 N2 H2 121.4(15) . . ?
C13 N4 H4 116.3(16) . . ?
C12 N4 C13 124.01(16) . . ?
C12 N4 H4 119.0(16) . . ?
C12 N3 C11 121.80(15) . . ?
C12 N3 C16 119.89(16) . . ?
C16 N3 C11 118.17(16) . . ?
H15A C15 H15B 109.5 . . ?
H15A C15 H15C 109.5 . . ?
H15B C15 H15C 109.5 . . ?
C13 C15 H15A 109.5 . . ?
C13 C15 H15B 109.5 . . ?
C13 C15 H15C 109.5 . . ?
C3 C2 C7 119.41(18) . . ?
C1 C2 C3 121.85(18) . . ?
C1 C2 C7 118.73(18) . . ?
N4 C13 C15 110.16(18) . . ?
N4 C13 H13 108.7 . . ?
N4 C13 C14 108.9(2) . . ?
C15 C13 H13 108.7 . . ?
C14 C13 C15 111.7(2) . . ?
C14 C13 H13 108.7 . . ?
O1 C9 N1 123.87(17) . . ?
O1 C9 N2 122.76(16) . . ?
N2 C9 N1 113.37(16) . . ?
C2 C3 H3 121.1 . . ?
C4 C3 C2 117.86(18) . . ?
C4 C3 H3 121.1 . . ?
O2 C12 N4 121.84(17) . . ?
O2 C12 N3 120.84(17) . . ?
N4 C12 N3 117.32(15) . . ?
C3 C4 C8 120.38(18) . . ?
C5 C4 C3 121.26(17) . . ?
C5 C4 C8 118.35(17) . . ?
F6 C8 C4 112.67(18) . . ?
F4 C8 F6 102.8(2) . . ?
F4 C8 C4 113.52(18) . . ?
F5 C8 F6 107.5(2) . . ?
F5 C8 F4 107.8(2) . . ?
F5 C8 C4 111.9(2) . . ?
F6A C8 C4 114.6(6) . . ?
F6A C8 F4A 104.6(7) . . ?
F6A C8 F5A 104.0(7) . . ?
F4A C8 C4 113.3(5) . . ?
F4A C8 F5A 105.0(6) . . ?
F5A C8 C4 114.2(4) . . ?
N3 C11 H11A 109.0 . . ?
N3 C11 H11B 109.0 . . ?
N3 C11 C10 112.82(15) . . ?
H11A C11 H11B 107.8 . . ?
C10 C11 H11A 109.0 . . ?
C10 C11 H11B 109.0 . . ?
F2 C7 C2 111.8(4) . . ?
F1 C7 F2 107.4(5) . . ?
F1 C7 C2 110.9(4) . . ?
F3 C7 F2 105.1(5) . . ?
F3 C7 F1 106.9(5) . . ?
F3 C7 C2 114.3(3) . . ?
F1A C7 C2 112.0(3) . . ?
F2A C7 C2 114.3(3) . . ?
F2A C7 F1A 106.6(4) . . ?
F2A C7 F3A 106.7(4) . . ?
F3A C7 C2 114.0(3) . . ?
F3A C7 F1A 102.2(4) . . ?
F2B C7 C2 113.2(4) . . ?
F2B C7 F3B 102.9(5) . . ?
F1B C7 C2 114.1(4) . . ?
F1B C7 F2B 116.1(5) . . ?
F1B C7 F3B 104.2(4) . . ?
F3B C7 C2 104.3(3) . . ?
N3 C16 H16A 108.9 . . ?
N3 C16 H16B 108.9 . . ?
N3 C16 C17 113.44(18) . . ?
H16A C16 H16B 107.7 . . ?
C17 C16 H16A 108.9 . . ?
C17 C16 H16B 108.9 . . ?
N1 C6 C5 116.69(16) . . ?
N1 C6 C1 124.51(16) . . ?
C5 C6 C1 118.78(17) . . ?
C13 C14 H14A 109.5 . . ?
C13 C14 H14B 109.5 . . ?
C13 C14 H14C 109.5 . . ?
H14A C14 H14B 109.5 . . ?
H14A C14 H14C 109.5 . . ?
H14B C14 H14C 109.5 . . ?
C4 C5 C6 120.63(17) . . ?
C4 C5 H5 119.7 . . ?
C6 C5 H5 119.7 . . ?
C16 C17 H17A 109.5 . . ?
C16 C17 H17B 109.5 . . ?
C16 C17 H17C 109.5 . . ?
H17A C17 H17B 109.5 . . ?
H17A C17 H17C 109.5 . . ?
H17B C17 H17C 109.5 . . ?
C2 C1 C6 119.62(17) . . ?
C2 C1 H1A 120.2 . . ?
C6 C1 H1A 120.2 . . ?
N2 C10 C11 112.19(16) . . ?
N2 C10 H10A 109.2 . . ?
N2 C10 H10B 109.2 . . ?
C11 C10 H10A 109.2 . . ?
C11 C10 H10B 109.2 . . ?
H10A C10 H10B 107.9 . . ?

loop_
_geom_bond_atom_site_label_1
_geom_bond_atom_site_label_2
_geom_bond_distance
_geom_bond_site_symmetry_2
_geom_bond_publ_flag
F6 C8 1.329(3) . ?
F2 C7 1.344(5) . ?
F1 C7 1.342(5) . ?
F4 C8 1.324(3) . ?
F5 C8 1.290(3) . ?
F3 C7 1.333(5) . ?
O2 C12 1.249(2) . ?
O1 C9 1.231(2) . ?
N1 C9 1.370(2) . ?
N1 C6 1.385(2) . ?
N1 H1 0.831(15) . ?
N2 C9 1.345(2) . ?
N2 C10 1.451(2) . ?
N2 H2 0.831(15) . ?
N4 C13 1.450(3) . ?
N4 C12 1.344(2) . ?
N4 H4 0.833(15) . ?
N3 C12 1.361(2) . ?
N3 C11 1.458(2) . ?
N3 C16 1.455(2) . ?
C15 H15A 0.9800 . ?
C15 H15B 0.9800 . ?
C15 H15C 0.9800 . ?
C15 C13 1.511(3) . ?
C2 C3 1.389(3) . ?
C2 C7 1.495(3) . ?
C2 C1 1.381(3) . ?
C13 H13 1.0000 . ?
C13 C14 1.508(4) . ?
C3 H3 0.9500 . ?
C3 C4 1.385(3) . ?
C4 C8 1.493(3) . ?
C4 C5 1.374(3) . ?
C8 F6A 1.274(6) . ?
C8 F4A 1.320(6) . ?
C8 F5A 1.322(6) . ?
C11 H11A 0.9900 . ?
C11 H11B 0.9900 . ?
C11 C10 1.525(3) . ?
C7 F1A 1.371(5) . ?
C7 F2A 1.307(5) . ?
C7 F3A 1.368(4) . ?
C7 F2B 1.316(5) . ?
C7 F1B 1.249(7) . ?
C7 F3B 1.471(7) . ?
C16 H16A 0.9900 . ?
C16 H16B 0.9900 . ?
C16 C17 1.503(3) . ?
C6 C5 1.393(3) . ?
C6 C1 1.394(3) . ?
C14 H14A 0.9800 . ?
C14 H14B 0.9800 . ?
C14 H14C 0.9800 . ?
C5 H5 0.9500 . ?
C17 H17A 0.9800 . ?
C17 H17B 0.9800 . ?
C17 H17C 0.9800 . ?
C1 H1A 0.9500 . ?
C10 H10A 0.9900 . ?
C10 H10B 0.9900 . ?

loop_
_geom_hbond_atom_site_label_D
_geom_hbond_atom_site_label_H
_geom_hbond_atom_site_label_A
_geom_hbond_distance_DH
_geom_hbond_distance_HA
_geom_hbond_distance_DA
_geom_hbond_angle_DHA
_geom_hbond_site_symmetry_A
_geom_hbond_publ_flag
N1 H1 O2 0.831(15) 1.970(16) 2.787(2) 167(2) 4_666 yes

loop_
_geom_torsion_atom_site_label_1
_geom_torsion_atom_site_label_2
_geom_torsion_atom_site_label_3
_geom_torsion_atom_site_label_4
_geom_torsion
_geom_torsion_site_symmetry_1
_geom_torsion_site_symmetry_2
_geom_torsion_site_symmetry_3
_geom_torsion_site_symmetry_4
_geom_torsion_publ_flag
N1 C6 C5 C4 -178.18(18) . . . . ?
N1 C6 C1 C2 178.15(19) . . . . ?
N3 C11 C10 N2 -162.01(15) . . . . ?
C2 C3 C4 C8 179.55(19) . . . . ?
C2 C3 C4 C5 0.6(3) . . . . ?
C13 N4 C12 O2 5.4(3) . . . . ?
C13 N4 C12 N3 -174.94(18) . . . . ?
C9 N1 C6 C5 -170.8(2) . . . . ?
C9 N1 C6 C1 10.9(3) . . . . ?
C9 N2 C10 C11 75.5(2) . . . . ?
C3 C2 C7 F2 128.5(5) . . . . ?
C3 C2 C7 F1 -111.6(5) . . . . ?
C3 C2 C7 F3 9.4(6) . . . . ?
C3 C2 C7 F1A -146.1(5) . . . . ?
C3 C2 C7 F2A 92.5(6) . . . . ?
C3 C2 C7 F3A -30.7(5) . . . . ?
C3 C2 C7 F2B 159.7(6) . . . . ?
C3 C2 C7 F1B -64.5(6) . . . . ?
C3 C2 C7 F3B 48.6(5) . . . . ?
C3 C2 C1 C6 0.3(3) . . . . ?
C3 C4 C8 F6 138.4(2) . . . . ?
C3 C4 C8 F4 22.1(3) . . . . ?
C3 C4 C8 F5 -100.3(3) . . . . ?
C3 C4 C8 F6A 87.4(9) . . . . ?
C3 C4 C8 F4A -32.5(7) . . . . ?
C3 C4 C8 F5A -152.7(7) . . . . ?
C3 C4 C5 C6 -0.5(3) . . . . ?
C12 N4 C13 C15 106.5(2) . . . . ?
C12 N4 C13 C14 -130.7(2) . . . . ?
C12 N3 C11 C10 77.5(2) . . . . ?
C12 N3 C16 C17 -95.8(2) . . . . ?
C8 C4 C5 C6 -179.42(19) . . . . ?
C11 N3 C12 O2 -178.44(16) . . . . ?
C11 N3 C12 N4 1.9(3) . . . . ?
C11 N3 C16 C17 79.9(2) . . . . ?
C7 C2 C3 C4 178.8(2) . . . . ?
C7 C2 C1 C6 -179.1(2) . . . . ?
C16 N3 C12 O2 -2.9(3) . . . . ?
C16 N3 C12 N4 177.49(17) . . . . ?
C16 N3 C11 C10 -98.1(2) . . . . ?
C6 N1 C9 O1 3.6(4) . . . . ?
C6 N1 C9 N2 -177.0(2) . . . . ?
C5 C4 C8 F6 -42.6(3) . . . . ?
C5 C4 C8 F4 -159.0(2) . . . . ?
C5 C4 C8 F5 78.7(3) . . . . ?
C5 C4 C8 F6A -93.6(9) . . . . ?
C5 C4 C8 F4A 146.5(7) . . . . ?
C5 C4 C8 F5A 26.3(7) . . . . ?
C5 C6 C1 C2 -0.1(3) . . . . ?
C1 C2 C3 C4 -0.5(3) . . . . ?
C1 C2 C7 F2 -52.1(5) . . . . ?
C1 C2 C7 F1 67.8(5) . . . . ?
C1 C2 C7 F3 -171.3(6) . . . . ?
C1 C2 C7 F1A 33.2(5) . . . . ?
C1 C2 C7 F2A -88.2(6) . . . . ?
C1 C2 C7 F3A 148.6(4) . . . . ?
C1 C2 C7 F2B -20.9(7) . . . . ?
C1 C2 C7 F1B 114.9(6) . . . . ?
C1 C2 C7 F3B -132.1(5) . . . . ?
C1 C6 C5 C4 0.2(3) . . . . ?
C10 N2 C9 O1 -6.0(3) . . . . ?
C10 N2 C9 N1 174.59(18) . . . . ?
